data_4317442
loop_
_publ_author_name
'James T. Fletcher'
'Michael J. Therien'

_publ_section_title
;
 Strongly Coupled Porphyrin Arrays Featuring Both \p-Cofacial and
 Linear-\p-Conjugative Interactions
;
_journal_name_full 'Inorganic Chemistry'
_journal_page_first 331
_journal_page_last 341
_journal_paper_doi 10.1021/ic010871p
_journal_volume 41
_journal_year 2002
_chemical_formula_sum 'C123 H146 N8 O10 Si2 Zn2'
_chemical_formula_weight 2083.40
_space_group_IT_number 2
_symmetry_cell_setting triclinic
_symmetry_Int_Tables_number 2
_symmetry_space_group_name_Hall '-P 1'
_symmetry_space_group_name_H-M 'P -1'
_atom_sites_solution_hydrogens geom
_atom_sites_solution_primary direct
_atom_sites_solution_secondary difmap
_audit_creation_method SHELXL
_cell_angle_alpha 103.699(2)
_cell_angle_beta 110.344(2)
_cell_angle_gamma 86.690(3)
_cell_formula_units_Z 2
_cell_length_a 19.5111(7)
_cell_length_b 20.9667(6)
_cell_length_c 17.5249(6)
_cell_measurement_temperature 200(2)
_cell_volume 6528.4(4)
_computing_structure_refinement 'SHELXL-93 (Sheldrick, 1993)'
_computing_structure_solution 'DIRDIF94 (Parthasavathi, 1983)'
_diffrn_ambient_temperature 200(2)
_diffrn_measurement_device 'image plate area detector'
_diffrn_measurement_device_type 'Rigaku R-AXIS IIc'
_diffrn_measurement_method 'phi oscillations'
_diffrn_radiation_monochromator graphite
_diffrn_radiation_source 'rotating anode'
_diffrn_radiation_type MoK\a
_diffrn_radiation_wavelength 0.71069
_diffrn_reflns_av_R_equivalents 0.0632
_diffrn_reflns_av_sigmaI/netI 0.0646
_diffrn_reflns_limit_h_max 23
_diffrn_reflns_limit_h_min -23
_diffrn_reflns_limit_k_max 25
_diffrn_reflns_limit_k_min -25
_diffrn_reflns_limit_l_max 21
_diffrn_reflns_limit_l_min -21
_diffrn_reflns_number 46248
_diffrn_reflns_theta_max 25.35
_diffrn_reflns_theta_min 2.51
_exptl_absorpt_coefficient_mu 0.439
_exptl_absorpt_correction_type none
_exptl_crystal_density_diffrn 1.060
_exptl_crystal_F_000 2216
_exptl_crystal_size_max 0.30
_exptl_crystal_size_mid 0.25
_exptl_crystal_size_min 0.20
_refine_diff_density_max 0.713
_refine_diff_density_min -0.381
_refine_diff_density_rms 0.073
_refine_ls_extinction_method none
_refine_ls_goodness_of_fit_all 1.160
_refine_ls_goodness_of_fit_obs 1.254
_refine_ls_matrix_type full
_refine_ls_number_parameters 1324
_refine_ls_number_reflns 20964
_refine_ls_number_restraints 64
_refine_ls_restrained_S_all 1.161
_refine_ls_restrained_S_obs 1.255
_refine_ls_R_factor_all 0.1321
_refine_ls_R_factor_obs 0.1041
_refine_ls_shift/esd_max -0.003
_refine_ls_shift/esd_mean 0.000
_refine_ls_structure_factor_coef Fsqd
_refine_ls_weighting_details 'w=1/[\s^2^(Fo^2^)+(0.0854P)^2^+15.4579P] where P=(Fo^2^+2Fc^2^)/3'
_refine_ls_weighting_scheme calc
_refine_ls_wR_factor_all 0.2533
_refine_ls_wR_factor_obs 0.2366
_reflns_number_observed 15783
_reflns_number_total 20964
_reflns_observed_criterion >2sigma(I)
_cod_data_source_file ic010871p.cif
_cod_data_source_block shelxl
_cod_depositor_comments
;
The following automatic conversions were performed:

'_refine_ls_weighting_scheme' value 'calc
w=1/[\s^2^(Fo^2^)+(0.0854P)^2^+15.4579P] where P=(Fo^2^+2Fc^2^)/3'
was changed to 'calc'. New tag '_refine_ls_weighting_details' was
created. The value of the new tag was set to
'w=1/[\s^2^(Fo^2^)+(0.0854P)^2^+15.4579P] where P=(Fo^2^+2Fc^2^)/3'.

Automatic conversion script
Id: cif_fix_values 3143 2015-03-26 13:38:13Z robertas 
;
_cod_original_cell_volume 6528.3(4)
_cod_original_sg_symbol_H-M 'P -1 '
_cod_database_code 4317442

loop_
_symmetry_equiv_pos_as_xyz
'x, y, z'
'-x, -y, -z'

loop_
_atom_site_aniso_label
_atom_site_aniso_U_11
_atom_site_aniso_U_22
_atom_site_aniso_U_33
_atom_site_aniso_U_23
_atom_site_aniso_U_13
_atom_site_aniso_U_12
Zn1 0.0360(3) 0.0537(4) 0.0421(4) 0.0154(3) 0.0187(3) 0.0042(3)
Si1 0.0696(13) 0.097(2) 0.0724(14) 0.0406(12) 0.0413(11) 0.0084(12)
O1 0.037(2) 0.063(3) 0.082(3) 0.016(2) 0.012(2) 0.003(2)
O2 0.073(3) 0.094(4) 0.124(5) 0.045(4) 0.056(3) 0.018(3)
O3 0.047(2) 0.070(3) 0.059(3) 0.014(2) 0.015(2) 0.018(2)
O4 0.060(3) 0.063(3) 0.061(3) 0.026(2) 0.022(2) 0.011(2)
O5 0.042(2) 0.062(3) 0.050(2) 0.012(2) 0.017(2) 0.000(2)
N1 0.038(3) 0.053(3) 0.049(3) 0.014(2) 0.022(2) 0.001(2)
N2 0.039(3) 0.069(4) 0.044(3) 0.017(2) 0.017(2) 0.000(2)
N3 0.039(3) 0.052(3) 0.045(3) 0.012(2) 0.018(2) -0.001(2)
N4 0.036(2) 0.048(3) 0.039(3) 0.014(2) 0.018(2) 0.008(2)
C1 0.037(3) 0.054(4) 0.048(3) 0.015(3) 0.018(3) 0.008(3)
C2 0.037(3) 0.059(4) 0.051(4) 0.013(3) 0.019(3) 0.005(3)
C3 0.036(3) 0.065(4) 0.049(3) 0.012(3) 0.020(3) 0.004(3)
C4 0.038(3) 0.093(6) 0.068(4) 0.033(4) 0.024(3) 0.003(3)
C5 0.048(4) 0.093(5) 0.060(4) 0.028(4) 0.030(3) 0.000(4)
C6 0.045(3) 0.061(4) 0.050(4) 0.017(3) 0.023(3) 0.004(3)
C7 0.047(3) 0.062(4) 0.051(4) 0.021(3) 0.025(3) -0.003(3)
C8 0.042(3) 0.055(4) 0.043(3) 0.011(3) 0.017(3) -0.006(3)
C9 0.050(4) 0.061(4) 0.049(4) 0.021(3) 0.019(3) 0.002(3)
C10 0.046(3) 0.052(4) 0.045(3) 0.015(3) 0.014(3) 0.006(3)
C11 0.043(3) 0.052(4) 0.041(3) 0.014(3) 0.015(3) 0.006(3)
C12 0.039(3) 0.042(3) 0.038(3) 0.008(2) 0.015(2) 0.003(3)
C13 0.041(3) 0.047(3) 0.046(3) 0.015(3) 0.024(3) 0.006(3)
C14 0.038(3) 0.060(4) 0.049(3) 0.018(3) 0.024(3) 0.009(3)
C15 0.044(3) 0.053(4) 0.052(4) 0.021(3) 0.028(3) 0.010(3)
C16 0.037(3) 0.051(4) 0.043(3) 0.017(3) 0.019(2) 0.009(3)
C17 0.045(3) 0.051(4) 0.041(3) 0.011(3) 0.023(3) 0.007(3)
C18 0.044(3) 0.048(3) 0.046(3) 0.014(3) 0.020(3) 0.009(3)
C19 0.047(3) 0.055(4) 0.049(4) 0.021(3) 0.016(3) 0.005(3)
C20 0.033(3) 0.058(4) 0.053(4) 0.013(3) 0.012(3) 0.010(3)
C21 0.039(3) 0.065(4) 0.054(4) 0.020(3) 0.024(3) 0.009(3)
C22 0.043(4) 0.066(5) 0.077(5) 0.005(4) 0.016(3) 0.005(3)
C23 0.044(4) 0.050(4) 0.089(5) 0.003(4) 0.020(4) 0.005(3)
C24 0.035(3) 0.067(4) 0.066(4) 0.018(3) 0.020(3) 0.007(3)
C25 0.036(3) 0.056(4) 0.094(6) 0.008(4) 0.010(3) 0.000(3)
C26 0.048(4) 0.050(4) 0.099(6) 0.012(4) 0.018(4) 0.007(3)
C27 0.042(4) 0.071(5) 0.070(5) 0.003(4) 0.013(3) 0.002(3)
C28 0.042(4) 0.086(5) 0.072(5) 0.018(4) 0.014(3) 0.005(4)
C29 0.056(4) 0.065(5) 0.076(5) 0.013(4) 0.023(4) 0.009(4)
C30 0.088(7) 0.124(9) 0.106(8) -0.024(6) 0.030(6) 0.024(6)
C31 0.059(5) 0.105(7) 0.130(8) 0.043(6) 0.032(5) 0.022(5)
C32 0.099(7) 0.166(11) 0.157(10) 0.086(9) 0.087(7) 0.046(7)
C33 0.045(3) 0.069(4) 0.055(4) 0.019(3) 0.020(3) -0.003(3)
C34 0.052(4) 0.083(5) 0.060(4) 0.027(4) 0.025(3) 0.004(4)
C35 0.085(6) 0.132(9) 0.082(6) 0.022(6) 0.042(5) 0.013(6)
C36 0.183(14) 0.131(11) 0.179(14) 0.009(10) 0.097(12) 0.044(11)
C37 0.131(10) 0.255(17) 0.085(7) 0.022(9) 0.063(7) 0.008(10)
C38 0.117(9) 0.149(10) 0.154(11) 0.060(9) 0.076(8) -0.024(8)
C39 0.082(8) 0.292(21) 0.188(14) 0.071(14) 0.044(9) -0.056(11)
C40 0.187(14) 0.225(17) 0.290(21) 0.135(16) 0.152(15) -0.014(13)
C41 0.144(11) 0.161(11) 0.119(9) 0.079(8) 0.082(8) 0.072(9)
C42 0.096(9) 0.258(18) 0.092(8) 0.016(9) 0.015(7) 0.059(10)
C43 0.209(16) 0.153(13) 0.279(21) 0.119(14) 0.150(16) 0.088(13)
C44 0.044(3) 0.057(4) 0.041(3) 0.016(3) 0.021(3) 0.006(3)
C45 0.043(3) 0.056(4) 0.046(3) 0.012(3) 0.011(3) 0.002(3)
C46 0.040(3) 0.059(4) 0.050(4) 0.009(3) 0.011(3) 0.000(3)
C47 0.040(3) 0.059(4) 0.044(3) 0.019(3) 0.016(3) 0.011(3)
C48 0.053(4) 0.050(4) 0.062(4) 0.013(3) 0.024(3) 0.010(3)
C49 0.045(3) 0.053(4) 0.053(4) 0.009(3) 0.014(3) -0.003(3)
C50 0.047(4) 0.076(5) 0.060(4) 0.029(4) 0.020(3) 0.008(3)
C51 0.046(4) 0.084(5) 0.074(5) 0.030(4) 0.027(3) 0.016(4)
C52 0.056(4) 0.065(4) 0.068(4) 0.031(4) 0.025(3) 0.014(4)
C53 0.086(6) 0.081(6) 0.066(5) 0.017(4) 0.020(4) -0.012(5)
C54 0.101(6) 0.094(6) 0.107(7) 0.052(5) 0.053(6) 0.050(6)
C55 0.084(5) 0.069(5) 0.067(5) 0.029(4) 0.021(4) 0.000(4)
C56 0.071(5) 0.067(5) 0.067(5) 0.014(4) 0.028(4) -0.008(4)
C57 0.064(5) 0.098(7) 0.091(6) 0.014(5) 0.024(5) 0.000(5)
C58 0.041(3) 0.053(4) 0.041(3) 0.015(3) 0.022(3) 0.004(3)
C59 0.047(3) 0.057(4) 0.050(4) 0.020(3) 0.022(3) 0.007(3)
C60 0.042(3) 0.070(4) 0.046(3) 0.016(3) 0.023(3) 0.010(3)
C61 0.085(5) 0.089(5) 0.052(4) 0.021(4) 0.044(4) 0.017(4)
C62 0.114(7) 0.120(8) 0.055(5) 0.031(5) 0.047(5) 0.013(6)
C63 0.066(4) 0.102(6) 0.061(4) 0.044(4) 0.033(4) 0.013(4)
C64 0.045(3) 0.071(5) 0.053(4) 0.025(3) 0.024(3) 0.009(3)
C65 0.053(4) 0.060(4) 0.056(4) 0.027(3) 0.024(3) 0.009(3)
C66 0.038(3) 0.057(4) 0.050(3) 0.018(3) 0.021(3) 0.004(3)
Zn2 0.0497(4) 0.0502(4) 0.0570(5) 0.0108(3) 0.0238(4) 0.0035(3)
Si2 0.124(2) 0.093(2) 0.081(2) 0.0191(14) 0.062(2) 0.037(2)
O6 0.073(4) 0.080(4) 0.177(7) 0.024(4) -0.014(4) -0.001(4)
O7 0.114(6) 0.110(6) 0.126(6) 0.036(5) 0.020(5) -0.014(5)
O8 0.077(4) 0.133(6) 0.242(10) 0.117(7) -0.049(5) -0.035(4)
O9 0.083(5) 0.205(10) 0.185(9) 0.067(8) -0.014(6) -0.003(6)
O10 0.080(4) 0.064(3) 0.094(4) 0.022(3) 0.036(3) -0.010(3)
N5 0.051(3) 0.054(3) 0.050(3) 0.016(2) 0.021(2) 0.002(3)
N6 0.048(3) 0.053(3) 0.060(3) 0.020(3) 0.025(3) 0.013(3)
N7 0.053(3) 0.054(3) 0.059(3) 0.010(3) 0.024(3) 0.003(3)
N8 0.053(3) 0.057(3) 0.063(4) 0.013(3) 0.021(3) 0.005(3)
C67 0.050(3) 0.052(4) 0.047(3) 0.010(3) 0.024(3) 0.005(3)
C68 0.052(4) 0.055(4) 0.052(4) 0.023(3) 0.027(3) 0.012(3)
C69 0.055(4) 0.043(3) 0.059(4) 0.014(3) 0.032(3) 0.007(3)
C70 0.057(4) 0.056(4) 0.044(3) 0.009(3) 0.014(3) 0.004(3)
C71 0.053(4) 0.059(4) 0.058(4) 0.015(3) 0.014(3) 0.008(3)
C72 0.045(3) 0.048(4) 0.065(4) 0.016(3) 0.018(3) 0.005(3)
C73 0.049(4) 0.049(4) 0.076(5) 0.013(3) 0.025(3) 0.008(3)
C74 0.051(4) 0.048(4) 0.064(4) 0.009(3) 0.025(3) 0.010(3)
C75 0.061(4) 0.063(5) 0.094(6) 0.015(4) 0.037(4) 0.015(4)
C76 0.063(4) 0.063(5) 0.071(5) 0.000(4) 0.035(4) 0.005(4)
C77 0.062(4) 0.047(4) 0.073(5) 0.010(3) 0.037(4) 0.001(3)
C78 0.060(4) 0.048(4) 0.061(4) 0.009(3) 0.026(3) -0.006(3)
C79 0.063(4) 0.054(4) 0.052(4) 0.006(3) 0.025(3) 0.000(3)
C80 0.068(5) 0.074(5) 0.067(5) 0.000(4) 0.022(4) -0.010(4)
C81 0.063(4) 0.074(5) 0.059(4) -0.001(4) 0.018(4) -0.007(4)
C82 0.059(4) 0.057(4) 0.055(4) 0.008(3) 0.016(3) -0.005(3)
C83 0.051(4) 0.059(4) 0.050(4) 0.008(3) 0.011(3) -0.004(3)
C84 0.050(4) 0.063(4) 0.059(4) 0.022(3) 0.020(3) 0.009(3)
C85 0.052(4) 0.069(5) 0.060(4) 0.016(3) 0.021(3) 0.009(3)
C86 0.059(4) 0.070(5) 0.057(4) 0.016(3) 0.026(3) 0.011(4)
C87 0.046(4) 0.056(4) 0.073(5) 0.002(3) 0.016(3) 0.007(3)
C88 0.065(5) 0.075(6) 0.134(8) 0.043(6) 0.013(5) 0.005(5)
C89 0.069(6) 0.084(7) 0.150(10) 0.039(6) -0.005(6) 0.001(5)
C90 0.060(5) 0.064(5) 0.098(6) 0.009(4) -0.007(4) 0.010(4)
C91 0.076(6) 0.077(6) 0.123(8) 0.024(6) -0.003(5) -0.014(5)
C92 0.058(5) 0.078(6) 0.132(8) 0.038(5) 0.005(5) 0.001(5)
C93 0.091(7) 0.082(7) 0.177(12) 0.021(7) -0.006(7) -0.019(6)
C94 0.073(6) 0.099(8) 0.168(11) 0.037(7) -0.022(7) -0.014(6)
C95 0.105(8) 0.084(7) 0.114(8) 0.016(6) 0.017(7) 0.008(6)
C96 0.183(14) 0.133(11) 0.200(16) 0.034(11) 0.096(13) 0.019(10)
C97 0.069(6) 0.131(10) 0.191(13) 0.048(9) -0.004(7) -0.013(6)
C98 0.118(9) 0.114(8) 0.106(8) 0.001(7) 0.041(7) -0.023(7)
C99 0.070(5) 0.053(4) 0.076(5) 0.009(4) 0.031(4) 0.004(4)
C100 0.092(6) 0.068(5) 0.075(5) 0.000(4) 0.044(5) 0.008(4)
C101 0.184(14) 0.159(13) 0.068(7) -0.009(7) 0.026(8) 0.029(11)
C102 0.238(20) 0.150(14) 0.151(14) -0.025(11) 0.042(13) -0.057(13)
C103 0.191(17) 0.279(24) 0.158(15) 0.029(15) -0.034(13) 0.054(17)
C104 0.226(18) 0.163(14) 0.191(15) 0.078(12) 0.149(15) 0.057(13)
C105 0.255(24) 0.262(25) 0.285(27) 0.078(21) 0.107(21) -0.111(20)
C106 0.401(32) 0.383(31) 0.302(25) 0.235(24) 0.296(26) 0.207(27)
C107 0.180(13) 0.156(12) 0.121(10) 0.036(9) 0.087(10) 0.087(10)
C108 0.226(19) 0.282(24) 0.163(15) -0.003(15) 0.036(14) 0.165(18)
C109 0.218(15) 0.138(11) 0.171(13) 0.044(9) 0.123(12) 0.104(11)
C110 0.062(4) 0.054(4) 0.059(4) 0.010(3) 0.018(3) -0.001(4)
C111 0.068(6) 0.114(8) 0.165(10) 0.091(8) -0.003(6) -0.011(6)
C112 0.061(6) 0.174(12) 0.248(15) 0.158(12) -0.038(8) -0.043(7)
C113 0.058(5) 0.108(7) 0.130(8) 0.067(6) -0.004(5) -0.009(5)
C114 0.073(5) 0.074(5) 0.075(5) 0.025(4) 0.003(4) -0.007(4)
C115 0.067(5) 0.071(5) 0.075(5) 0.025(4) 0.010(4) -0.010(4)
C116 0.100(10) 0.180(15) 0.426(31) 0.171(19) -0.075(14) -0.063(10)
C117 0.089(9) 0.161(15) 0.345(27) 0.113(16) -0.049(13) -0.038(10)
C118 0.073(7) 0.140(13) 0.262(20) 0.072(13) -0.028(10) 0.015(8)
C119 0.201(22) 0.464(45) 0.284(29) 0.250(33) -0.057(20) -0.074(25)
C120 0.131(13) 0.132(14) 0.489(38) 0.125(19) -0.049(18) -0.027(12)
C121 0.190(17) 0.309(26) 0.127(13) 0.057(15) 0.010(12) 0.058(16)
C122 0.133(12) 0.122(11) 0.113(10) 0.033(9) 0.035(9) -0.046(10)
C123 0.131(13) 0.145(13) 0.152(13) 0.036(11) 0.032(11) -0.048(11)
C222 0.135(18) 0.123(17) 0.130(17) 0.046(14) 0.057(15) -0.032(16)
C223 0.161(23) 0.139(22) 0.163(23) 0.035(20) 0.063(20) -0.025(21)

loop_
_atom_site_label
_atom_site_type_symbol
_atom_site_fract_x
_atom_site_fract_y
_atom_site_fract_z
_atom_site_U_iso_or_equiv
_atom_site_thermal_displace_type
_atom_site_occupancy
_atom_site_calc_flag
_atom_site_refinement_flags
_atom_site_disorder_group
Zn1 Zn 0.22831(3) 0.47445(3) 0.23041(4) 0.0419(2) Uani 1 d . .
Si1 Si 0.31696(12) 0.60892(12) -0.10746(14) 0.0717(6) Uani 1 d . .
O1 O 0.7007(2) 0.3583(2) 0.4594(3) 0.0631(12) Uani 1 d D .
O2 O 0.8862(3) 0.4077(3) 0.4764(4) 0.088(2) Uani 1 d D .
O3 O -0.2143(2) 0.6681(2) 0.0839(3) 0.0602(12) Uani 1 d D .
O4 O -0.3115(2) 0.6935(2) -0.1333(3) 0.0589(11) Uani 1 d D .
O5 O 0.1970(2) 0.3852(2) 0.1370(2) 0.0507(10) Uani 1 d D .
N1 N 0.2873(2) 0.4336(2) 0.3282(3) 0.0441(11) Uani 1 d . .
N2 N 0.3250(3) 0.4883(3) 0.2122(3) 0.0491(12) Uani 1 d . .
N3 N 0.1808(2) 0.5418(2) 0.1621(3) 0.0441(11) Uani 1 d . .
N4 N 0.1405(2) 0.4820(2) 0.2724(3) 0.0395(10) Uani 1 d . .
C1 C 0.3612(3) 0.4220(3) 0.3539(4) 0.0456(14) Uani 1 d . .
C2 C 0.4103(3) 0.4337(3) 0.3155(4) 0.0476(14) Uani 1 d . .
C3 C 0.3920(3) 0.4639(3) 0.2479(4) 0.0489(15) Uani 1 d . .
C4 C 0.4414(3) 0.4751(4) 0.2074(4) 0.062(2) Uani 1 d . .
H4 H 0.4898(3) 0.4627(4) 0.2201(4) 0.083 Uiso 1 calc R .
C5 C 0.4050(3) 0.5066(4) 0.1484(4) 0.062(2) Uani 1 d . .
H5 H 0.4231(3) 0.5203(4) 0.1122(4) 0.083 Uiso 1 calc R .
C6 C 0.3316(3) 0.5156(3) 0.1515(4) 0.0492(15) Uani 1 d . .
C7 C 0.2765(3) 0.5504(3) 0.1029(4) 0.0498(15) Uani 1 d . .
C8 C 0.2080(3) 0.5647(3) 0.1107(4) 0.0456(14) Uani 1 d . .
C9 C 0.1545(3) 0.6039(3) 0.0636(4) 0.0516(15) Uani 1 d . .
H9 H 0.1600(3) 0.6248(3) 0.0247(4) 0.069 Uiso 1 calc R .
C10 C 0.0949(3) 0.6049(3) 0.0860(4) 0.0475(14) Uani 1 d . .
H10 H 0.0518(3) 0.6267(3) 0.0659(4) 0.063 Uiso 1 calc R .
C11 C 0.1110(3) 0.5653(3) 0.1478(4) 0.0448(14) Uani 1 d . .
C12 C 0.0615(3) 0.5513(3) 0.1837(3) 0.0400(12) Uani 1 d . .
C13 C 0.0757(3) 0.5105(3) 0.2395(3) 0.0415(13) Uani 1 d . .
C14 C 0.0238(3) 0.4938(3) 0.2750(4) 0.0457(14) Uani 1 d . .
H14 H -0.0242(3) 0.5073(3) 0.2637(4) 0.061 Uiso 1 calc R .
C15 C 0.0584(3) 0.4549(3) 0.3275(4) 0.0457(14) Uani 1 d . .
H15 H 0.0384(3) 0.4363(3) 0.3585(4) 0.061 Uiso 1 calc R .
C16 C 0.1322(3) 0.4475(3) 0.3267(3) 0.0418(13) Uani 1 d . .
C17 C 0.1871(3) 0.4151(3) 0.3774(3) 0.0439(13) Uani 1 d . .
C18 C 0.2610(3) 0.4125(3) 0.3813(4) 0.0445(13) Uani 1 d . .
C19 C 0.3193(3) 0.3902(3) 0.4438(4) 0.0492(15) Uani 1 d . .
H19 H 0.3156(3) 0.3751(3) 0.4881(4) 0.065 Uiso 1 calc R .
C20 C 0.3814(3) 0.3951(3) 0.4266(4) 0.0486(15) Uani 1 d . .
H20 H 0.4280(3) 0.3833(3) 0.4563(4) 0.065 Uiso 1 calc R .
C21 C 0.4874(3) 0.4147(3) 0.3517(4) 0.0499(15) Uani 1 d . .
C22 C 0.5093(4) 0.3503(4) 0.3326(5) 0.065(2) Uani 1 d . .
H22 H 0.4755(4) 0.3180(4) 0.2952(5) 0.087 Uiso 1 calc R .
C23 C 0.5806(4) 0.3343(3) 0.3684(5) 0.064(2) Uani 1 d . .
H23 H 0.5943(4) 0.2911(3) 0.3541(5) 0.086 Uiso 1 calc R .
C24 C 0.6319(3) 0.3796(3) 0.4242(4) 0.055(2) Uani 1 d D .
C25 C 0.6122(3) 0.4442(4) 0.4427(5) 0.067(2) Uani 1 d . .
H25 H 0.6466(3) 0.4763(4) 0.4794(5) 0.089 Uiso 1 calc R .
C26 C 0.5405(4) 0.4604(4) 0.4059(5) 0.069(2) Uani 1 d . .
H26 H 0.5275(4) 0.5040(4) 0.4182(5) 0.091 Uiso 1 calc R .
C27 C 0.7555(3) 0.4067(3) 0.5157(4) 0.066(2) Uani 1 d D .
H27A H 0.7393(3) 0.4311(3) 0.5604(4) 0.087 Uiso 1 calc R .
H27B H 0.7639(3) 0.4373(3) 0.4860(4) 0.087 Uiso 1 calc R .
C28 C 0.8260(3) 0.3720(4) 0.5519(4) 0.068(2) Uani 1 d D .
H28A H 0.8136(3) 0.3342(4) 0.5680(4) 0.091 Uiso 1 calc R .
H28B H 0.8564(3) 0.4016(4) 0.6026(4) 0.091 Uiso 1 calc R .
C29 C 0.8718(3) 0.3485(3) 0.4961(4) 0.067(2) Uani 1 d D .
C30 C 0.8308(5) 0.2977(5) 0.4176(6) 0.117(4) Uani 1 d D .
H30A H 0.7868(5) 0.3161(5) 0.3864(6) 0.175 Uiso 1 calc R .
H30B H 0.8186(5) 0.2599(5) 0.4330(6) 0.175 Uiso 1 calc R .
H30C H 0.8612(5) 0.2848(5) 0.3839(6) 0.175 Uiso 1 calc R .
C31 C 0.9426(4) 0.3232(5) 0.5498(6) 0.096(3) Uani 1 d D .
H31A H 0.9661(4) 0.3572(5) 0.5983(6) 0.144 Uiso 1 calc R .
H31B H 0.9745(4) 0.3107(5) 0.5179(6) 0.144 Uiso 1 calc R .
H31C H 0.9319(4) 0.2859(5) 0.5669(6) 0.144 Uiso 1 calc R .
C32 C 0.9372(5) 0.4036(6) 0.4342(7) 0.122(4) Uani 1 d D .
H32A H 0.9428(5) 0.4457(6) 0.4241(7) 0.183 Uiso 1 calc R .
H32B H 0.9196(5) 0.3718(6) 0.3818(7) 0.183 Uiso 1 calc R .
H32C H 0.9835(5) 0.3905(6) 0.4681(7) 0.183 Uiso 1 calc R .
C33 C 0.2918(3) 0.5732(3) 0.0385(4) 0.054(2) Uani 1 d . .
C34 C 0.3025(4) 0.5896(4) -0.0175(4) 0.062(2) Uani 1 d . .
C35 C 0.3149(5) 0.5292(5) -0.1830(5) 0.097(3) Uani 1 d D .
H35 H 0.2677(5) 0.5080(5) -0.1948(5) 0.129 Uiso 1 calc R .
C36 C 0.3729(7) 0.4817(6) -0.1467(8) 0.161(5) Uani 1 d D .
H36A H 0.3714(7) 0.4787(6) -0.0934(8) 0.242 Uiso 1 calc R .
H36B H 0.4204(7) 0.4975(6) -0.1396(8) 0.242 Uiso 1 calc R .
H36C H 0.3631(7) 0.4391(6) -0.1842(8) 0.242 Uiso 1 calc R .
C37 C 0.3169(7) 0.5343(8) -0.2682(6) 0.153(6) Uani 1 d D .
H37A H 0.2804(7) 0.5641(8) -0.2906(6) 0.230 Uiso 1 calc R .
H37B H 0.3071(7) 0.4918(8) -0.3059(6) 0.230 Uiso 1 calc R .
H37C H 0.3643(7) 0.5503(8) -0.2613(6) 0.230 Uiso 1 calc R .
C38 C 0.4027(6) 0.6598(6) -0.0672(7) 0.126(4) Uani 1 d D .
H38 H 0.3928(6) 0.7003(6) -0.0316(7) 0.168 Uiso 1 calc R .
C39 C 0.4688(6) 0.6302(8) -0.0096(9) 0.183(7) Uani 1 d D .
H39A H 0.4552(6) 0.6175(8) 0.0325(9) 0.274 Uiso 1 calc R .
H39B H 0.5081(6) 0.6623(8) 0.0167(9) 0.274 Uiso 1 calc R .
H39C H 0.4842(6) 0.5924(8) -0.0420(9) 0.274 Uiso 1 calc R .
C40 C 0.4195(8) 0.6818(8) -0.1371(10) 0.201(8) Uani 1 d D .
H40A H 0.3764(8) 0.6998(8) -0.1710(10) 0.301 Uiso 1 calc R .
H40B H 0.4342(8) 0.6447(8) -0.1714(10) 0.301 Uiso 1 calc R .
H40C H 0.4581(8) 0.7146(8) -0.1126(10) 0.301 Uiso 1 calc R .
C41 C 0.2371(6) 0.6593(6) -0.1533(7) 0.126(4) Uani 1 d D .
H41 H 0.2422(6) 0.6690(6) -0.2031(7) 0.167 Uiso 1 calc R .
C42 C 0.1637(6) 0.6202(7) -0.1814(7) 0.160(6) Uani 1 d D .
H42A H 0.1656(6) 0.5791(7) -0.2189(7) 0.240 Uiso 1 calc R .
H42B H 0.1242(6) 0.6452(7) -0.2093(7) 0.240 Uiso 1 calc R .
H42C H 0.1560(6) 0.6121(7) -0.1332(7) 0.240 Uiso 1 calc R .
C43 C 0.2344(9) 0.7254(6) -0.0928(10) 0.187(7) Uani 1 d D .
H43A H 0.2798(9) 0.7494(6) -0.0756(10) 0.280 Uiso 1 calc R .
H43B H 0.2268(9) 0.7173(6) -0.0446(10) 0.280 Uiso 1 calc R .
H43C H 0.1950(9) 0.7505(6) -0.1206(10) 0.280 Uiso 1 calc R .
C44 C -0.0124(3) 0.5804(3) 0.1581(3) 0.0448(14) Uani 1 d . .
C45 C -0.0738(3) 0.5427(3) 0.1033(4) 0.0495(15) Uani 1 d . .
H45 H -0.0689(3) 0.4980(3) 0.0836(4) 0.066 Uiso 1 calc R .
C46 C -0.1422(3) 0.5698(3) 0.0773(4) 0.0513(15) Uani 1 d . .
H46 H -0.1826(3) 0.5433(3) 0.0413(4) 0.068 Uiso 1 calc R .
C47 C -0.1500(3) 0.6360(3) 0.1050(4) 0.0465(14) Uani 1 d D .
C48 C -0.0899(3) 0.6741(3) 0.1605(4) 0.054(2) Uani 1 d . .
H48 H -0.0953(3) 0.7187(3) 0.1804(4) 0.072 Uiso 1 calc R .
C49 C -0.0216(3) 0.6470(3) 0.1867(4) 0.0517(15) Uani 1 d . .
H49 H 0.0183(3) 0.6735(3) 0.2238(4) 0.069 Uiso 1 calc R .
C50 C -0.2743(3) 0.6346(3) 0.0141(4) 0.059(2) Uani 1 d D .
H50A H -0.2941(3) 0.6001(3) 0.0294(4) 0.078 Uiso 1 calc R .
H50B H -0.2580(3) 0.6148(3) -0.0323(4) 0.078 Uiso 1 calc R .
C51 C -0.3328(3) 0.6845(3) -0.0113(5) 0.065(2) Uani 1 d D .
H51A H -0.3407(3) 0.7094(3) 0.0390(5) 0.086 Uiso 1 calc R .
H51B H -0.3779(3) 0.6604(3) -0.0467(5) 0.086 Uiso 1 calc R .
C52 C -0.3189(3) 0.7337(3) -0.0571(4) 0.060(2) Uani 1 d D .
C53 C -0.2495(4) 0.7764(4) -0.0067(5) 0.079(2) Uani 1 d D .
H53A H -0.2080(4) 0.7489(4) 0.0058(5) 0.119 Uiso 1 calc R .
H53B H -0.2541(4) 0.8018(4) 0.0446(5) 0.119 Uiso 1 calc R .
H53C H -0.2431(4) 0.8054(4) -0.0388(5) 0.119 Uiso 1 calc R .
C54 C -0.3857(5) 0.7770(5) -0.0774(6) 0.093(3) Uani 1 d D .
H54A H -0.4288(5) 0.7498(5) -0.1090(6) 0.139 Uiso 1 calc R .
H54B H -0.3796(5) 0.8060(5) -0.1098(6) 0.139 Uiso 1 calc R .
H54C H -0.3906(5) 0.8024(5) -0.0264(6) 0.139 Uiso 1 calc R .
C55 C -0.3098(4) 0.7284(4) -0.1940(4) 0.072(2) Uani 1 d D .
H55A H -0.3048(4) 0.6978(4) -0.2420(4) 0.108 Uiso 1 calc R .
H55B H -0.2691(4) 0.7591(4) -0.1699(4) 0.108 Uiso 1 calc R .
H55C H -0.3544(4) 0.7516(4) -0.2109(4) 0.108 Uiso 1 calc R .
C56 C 0.1390(3) 0.3426(4) 0.1326(5) 0.067(2) Uani 1 d D .
H56A H 0.1364(3) 0.3467(4) 0.1878(5) 0.089 Uiso 1 calc R .
H56B H 0.1480(3) 0.2972(4) 0.1105(5) 0.089 Uiso 1 calc R .
C57 C 0.0684(4) 0.3640(5) 0.0752(5) 0.086(2) Uani 1 d D .
H57A H 0.0285(4) 0.3370(5) 0.0708(5) 0.129 Uiso 1 calc R .
H57B H 0.0717(4) 0.3596(5) 0.0207(5) 0.129 Uiso 1 calc R .
H57C H 0.0603(4) 0.4091(5) 0.0976(5) 0.129 Uiso 1 calc R .
C58 C 0.1700(3) 0.3848(3) 0.4391(3) 0.0423(13) Uani 1 d . .
C59 C 0.1557(3) 0.4267(3) 0.5057(4) 0.0482(14) Uani 1 d . .
H59 H 0.1522(3) 0.4715(3) 0.5080(4) 0.064 Uiso 1 calc R .
C60 C 0.1464(3) 0.4029(3) 0.5685(4) 0.0503(15) Uani 1 d . .
C61 C 0.1311(4) 0.4403(4) 0.6461(4) 0.069(2) Uani 1 d . .
H61A H 0.0799(4) 0.4511(4) 0.6331(4) 0.092 Uiso 1 calc R .
H61B H 0.1608(4) 0.4803(4) 0.6722(4) 0.092 Uiso 1 calc R .
C62 C 0.1523(5) 0.3910(5) 0.7019(5) 0.090(3) Uani 1 d . .
H62A H 0.1216(5) 0.3953(5) 0.7359(5) 0.120 Uiso 1 calc R .
H62B H 0.2029(5) 0.3982(5) 0.7386(5) 0.120 Uiso 1 calc R .
C63 C 0.1414(4) 0.3226(4) 0.6428(4) 0.069(2) Uani 1 d . .
H63A H 0.1779(4) 0.2927(4) 0.6666(4) 0.092 Uiso 1 calc R .
H63B H 0.0931(4) 0.3043(4) 0.6301(4) 0.092 Uiso 1 calc R .
C64 C 0.1506(3) 0.3364(4) 0.5649(4) 0.053(2) Uani 1 d . .
C65 C 0.1614(3) 0.2935(3) 0.4987(4) 0.053(2) Uani 1 d . .
H65 H 0.1624(3) 0.2486(3) 0.4961(4) 0.070 Uiso 1 calc R .
C66 C 0.1711(3) 0.3170(3) 0.4344(4) 0.0459(14) Uani 1 d . .
Zn2 Zn 0.20689(4) 0.14157(4) 0.20547(5) 0.0512(2) Uani 1 d . .
Si2 Si 0.3042(2) -0.06186(14) -0.1852(2) 0.0938(8) Uani 1 d . .
O6 O 0.6730(3) 0.1057(3) 0.5455(5) 0.126(3) Uani 1 d D .
O7 O 0.8547(4) 0.2355(4) 0.6596(5) 0.120(2) Uani 1 d D .
O8 O -0.2634(3) 0.1597(4) -0.1291(6) 0.164(4) Uani 1 d D .
O9 O -0.4985(4) 0.1558(5) -0.2667(7) 0.170(4) Uani 1 d D .
O10 O 0.1730(3) 0.0659(3) 0.2473(3) 0.0762(14) Uani 1 d D .
N5 N 0.1253(3) 0.2064(3) 0.2150(3) 0.0503(12) Uani 1 d . .
N6 N 0.2733(3) 0.1912(3) 0.3215(3) 0.0509(12) Uani 1 d . .
N7 N 0.2990(3) 0.1006(3) 0.1841(3) 0.0547(13) Uani 1 d . .
N8 N 0.1504(3) 0.1125(3) 0.0788(3) 0.0577(14) Uani 1 d . .
C67 C 0.1250(3) 0.2515(3) 0.2858(4) 0.0480(14) Uani 1 d . .
C68 C 0.1829(3) 0.2671(3) 0.3629(4) 0.0490(15) Uani 1 d . .
C69 C 0.2507(3) 0.2354(3) 0.3796(4) 0.0491(15) Uani 1 d . .
C70 C 0.3083(4) 0.2454(3) 0.4603(4) 0.054(2) Uani 1 d . .
H70 H 0.3063(4) 0.2718(3) 0.5103(4) 0.072 Uiso 1 calc R .
C71 C 0.3652(4) 0.2098(3) 0.4502(4) 0.058(2) Uani 1 d . .
H71 H 0.4101(4) 0.2072(3) 0.4914(4) 0.077 Uiso 1 calc R .
C72 C 0.3433(3) 0.1767(3) 0.3634(4) 0.052(2) Uani 1 d . .
C73 C 0.3880(4) 0.1354(3) 0.3259(5) 0.058(2) Uani 1 d . .
C74 C 0.3677(4) 0.1025(3) 0.2430(4) 0.054(2) Uani 1 d . .
C75 C 0.4166(4) 0.0647(4) 0.2029(5) 0.071(2) Uani 1 d . .
H75 H 0.4659(4) 0.0578(4) 0.2289(5) 0.095 Uiso 1 calc R .
C76 C 0.3773(4) 0.0420(4) 0.1220(5) 0.065(2) Uani 1 d . .
H76 H 0.3946(4) 0.0166(4) 0.0816(5) 0.086 Uiso 1 calc R .
C77 C 0.3031(4) 0.0640(3) 0.1084(5) 0.057(2) Uani 1 d . .
C78 C 0.2454(4) 0.0503(3) 0.0334(4) 0.056(2) Uani 1 d . .
C79 C 0.1742(4) 0.0720(3) 0.0192(4) 0.056(2) Uani 1 d . .
C80 C 0.1153(4) 0.0576(4) -0.0590(5) 0.073(2) Uani 1 d . .
H80 H 0.1174(4) 0.0318(4) -0.1091(5) 0.096 Uiso 1 calc R .
C81 C 0.0551(4) 0.0886(4) -0.0466(5) 0.069(2) Uani 1 d . .
H81 H 0.0086(4) 0.0877(4) -0.0865(5) 0.091 Uiso 1 calc R .
C82 C 0.0775(4) 0.1228(3) 0.0399(4) 0.058(2) Uani 1 d . .
C83 C 0.0329(4) 0.1629(3) 0.0769(4) 0.056(2) Uani 1 d . .
C84 C 0.0561(4) 0.2031(3) 0.1584(4) 0.056(2) Uani 1 d . .
C85 C 0.0110(4) 0.2482(3) 0.1944(4) 0.060(2) Uani 1 d . .
H85 H -0.0384(4) 0.2552(3) 0.1685(4) 0.080 Uiso 1 calc R .
C86 C 0.0527(4) 0.2780(4) 0.2717(4) 0.060(2) Uani 1 d . .
H86 H 0.0380(4) 0.3099(4) 0.3094(4) 0.080 Uiso 1 calc R .
C87 C 0.4646(4) 0.1280(4) 0.3809(5) 0.062(2) Uani 1 d . .
C88 C 0.4848(5) 0.0728(4) 0.4120(6) 0.094(3) Uani 1 d . .
H88 H 0.4509(5) 0.0386(4) 0.3967(6) 0.125 Uiso 1 calc R .
C89 C 0.5557(5) 0.0676(5) 0.4663(7) 0.110(4) Uani 1 d . .
H89 H 0.5681(5) 0.0298(5) 0.4867(7) 0.147 Uiso 1 calc R .
C90 C 0.6064(4) 0.1156(4) 0.4900(5) 0.085(3) Uani 1 d D .
C91 C 0.5882(5) 0.1698(5) 0.4593(6) 0.101(3) Uani 1 d . .
H91 H 0.6231(5) 0.2030(5) 0.4736(6) 0.135 Uiso 1 calc R .
C92 C 0.5167(4) 0.1763(5) 0.4060(6) 0.095(3) Uani 1 d . .
H92 H 0.5046(4) 0.2148(5) 0.3872(6) 0.126 Uiso 1 calc R .
C93 C 0.7318(5) 0.1508(5) 0.5651(8) 0.131(4) Uani 1 d D .
H93A H 0.7180(5) 0.1954(5) 0.5834(8) 0.175 Uiso 1 calc R .
H93B H 0.7463(5) 0.1480(5) 0.5168(8) 0.175 Uiso 1 calc R .
C94 C 0.7946(5) 0.1295(5) 0.6366(8) 0.129(4) Uani 1 d D .
H94A H 0.7824(5) 0.1392(5) 0.6873(8) 0.171 Uiso 1 calc R .
H94B H 0.8013(5) 0.0826(5) 0.6214(8) 0.171 Uiso 1 calc R .
C95 C 0.8649(5) 0.1667(4) 0.6518(6) 0.108(3) Uani 1 d D .
C96 C 0.8938(8) 0.1486(7) 0.5785(9) 0.166(6) Uani 1 d D .
H96A H 0.8571(8) 0.1568(7) 0.5290(9) 0.248 Uiso 1 calc R .
H96B H 0.9056(8) 0.1029(7) 0.5693(9) 0.248 Uiso 1 calc R .
H96C H 0.9370(8) 0.1748(7) 0.5915(9) 0.248 Uiso 1 calc R .
C97 C 0.9248(5) 0.1530(6) 0.7285(8) 0.141(5) Uani 1 d D .
H97A H 0.9688(5) 0.1765(6) 0.7378(8) 0.212 Uiso 1 calc R .
H97B H 0.9336(5) 0.1067(6) 0.7198(8) 0.212 Uiso 1 calc R .
H97C H 0.9098(5) 0.1671(6) 0.7764(8) 0.212 Uiso 1 calc R .
C98 C 0.8313(6) 0.2680(5) 0.7276(6) 0.115(4) Uani 1 d D .
H98A H 0.8259(6) 0.3139(5) 0.7281(6) 0.172 Uiso 1 calc R .
H98B H 0.8671(6) 0.2628(5) 0.7795(6) 0.172 Uiso 1 calc R .
H98C H 0.7853(6) 0.2492(5) 0.7209(6) 0.172 Uiso 1 calc R .
C99 C 0.2619(4) 0.0113(4) -0.0379(5) 0.066(2) Uani 1 d . .
C100 C 0.2768(5) -0.0199(4) -0.0956(5) 0.077(2) Uani 1 d . .
C101 C 0.2186(8) -0.1061(7) -0.2689(7) 0.149(5) Uani 1 d D .
H101 H 0.2329(8) -0.1323(7) -0.3150(7) 0.199 Uiso 1 calc R .
C102 C 0.1874(10) -0.1536(8) -0.2335(10) 0.194(7) Uani 1 d D .
H10A H 0.2245(10) -0.1832(8) -0.2121(10) 0.292 Uiso 1 calc R .
H10B H 0.1466(10) -0.1783(8) -0.2772(10) 0.292 Uiso 1 calc R .
H10C H 0.1715(10) -0.1290(8) -0.1893(10) 0.292 Uiso 1 calc R .
C103 C 0.1612(10) -0.0574(9) -0.3043(11) 0.241(10) Uani 1 d D .
H10D H 0.1825(10) -0.0287(9) -0.3258(11) 0.361 Uiso 1 calc R .
H10E H 0.1452(10) -0.0319(9) -0.2607(11) 0.361 Uiso 1 calc R .
H10F H 0.1202(10) -0.0812(9) -0.3485(11) 0.361 Uiso 1 calc R .
C104 C 0.3375(10) 0.0062(8) -0.2196(9) 0.168(6) Uani 1 d D .
H104 H 0.2949(10) 0.0339(8) -0.2349(9) 0.223 Uiso 1 calc R .
C105 C 0.3948(11) 0.0512(11) -0.1461(13) 0.256(12) Uani 1 d D .
H10G H 0.3778(11) 0.0633(11) -0.0995(13) 0.384 Uiso 1 calc R .
H10H H 0.4027(11) 0.0901(11) -0.1623(13) 0.384 Uiso 1 calc R .
H10I H 0.4399(11) 0.0285(11) -0.1303(13) 0.384 Uiso 1 calc R .
C106 C 0.3536(12) -0.0195(11) -0.3017(11) 0.295(15) Uani 1 d D .
H10J H 0.3134(12) -0.0469(11) -0.3421(11) 0.443 Uiso 1 calc R .
H10K H 0.3973(12) -0.0445(11) -0.2909(11) 0.443 Uiso 1 calc R .
H10L H 0.3602(12) 0.0170(11) -0.3230(11) 0.443 Uiso 1 calc R .
C107 C 0.3699(8) -0.1251(7) -0.1532(7) 0.146(5) Uani 1 d D .
H107 H 0.3424(8) -0.1562(7) -0.1403(7) 0.194 Uiso 1 calc R .
C108 C 0.4349(9) -0.1037(10) -0.0747(10) 0.248(12) Uani 1 d D .
H10M H 0.4189(9) -0.0777(10) -0.0313(10) 0.372 Uiso 1 calc R .
H10N H 0.4683(9) -0.0781(10) -0.0853(10) 0.372 Uiso 1 calc R .
H10O H 0.4590(9) -0.1417(10) -0.0572(10) 0.372 Uiso 1 calc R .
C109 C 0.3973(8) -0.1664(6) -0.2207(8) 0.163(6) Uani 1 d D .
H10P H 0.3566(8) -0.1806(6) -0.2715(8) 0.245 Uiso 1 calc R .
H10Q H 0.4217(8) -0.2040(6) -0.2024(8) 0.245 Uiso 1 calc R .
H10R H 0.4309(8) -0.1404(6) -0.2307(8) 0.245 Uiso 1 calc R .
C110 C -0.0459(4) 0.1636(3) 0.0253(4) 0.060(2) Uani 1 d . .
C111 C -0.0929(5) 0.1155(5) 0.0192(7) 0.116(4) Uani 1 d . .
H111 H -0.0753(5) 0.0834(5) 0.0494(7) 0.155 Uiso 1 calc R .
C112 C -0.1660(5) 0.1128(6) -0.0301(9) 0.164(7) Uani 1 d . .
H112 H -0.1965(5) 0.0794(6) -0.0324(9) 0.219 Uiso 1 calc R .
C113 C -0.1935(4) 0.1592(5) -0.0758(6) 0.101(3) Uani 1 d D .
C114 C -0.1474(4) 0.2083(4) -0.0688(5) 0.079(2) Uani 1 d . .
H114 H -0.1652(4) 0.2411(4) -0.0977(5) 0.105 Uiso 1 calc R .
C115 C -0.0753(4) 0.2099(4) -0.0198(5) 0.073(2) Uani 1 d . .
H115 H -0.0451(4) 0.2438(4) -0.0169(5) 0.097 Uiso 1 calc R .
C116 C -0.3108(7) 0.1037(7) -0.1444(14) 0.259(13) Uani 1 d D .
H11A H -0.3259(7) 0.1057(7) -0.0967(14) 0.345 Uiso 1 calc R .
H11B H -0.2857(7) 0.0630(7) -0.1544(14) 0.345 Uiso 1 calc R .
C117 C -0.3822(7) 0.1080(8) -0.2278(14) 0.221(10) Uani 1 d . .
H11C H -0.3663(7) 0.1132(8) -0.2726(14) 0.293 Uiso 1 calc R .
H11D H -0.4120(7) 0.0680(8) -0.2469(14) 0.293 Uiso 1 calc R .
C118 C -0.4261(6) 0.1667(8) -0.2037(12) 0.177(8) Uani 1 d D .
C119 C -0.4423(12) 0.1548(15) -0.1240(15) 0.322(19) Uani 1 d . .
H11E H -0.4640(12) 0.1118(15) -0.1374(15) 0.482 Uiso 1 calc R .
H11F H -0.4753(12) 0.1873(15) -0.1096(15) 0.482 Uiso 1 calc R .
H11G H -0.3974(12) 0.1583(15) -0.0775(15) 0.482 Uiso 1 calc R .
C120 C -0.3935(9) 0.2289(8) -0.1947(16) 0.282(15) Uani 1 d . .
H12A H -0.4240(9) 0.2636(8) -0.1796(16) 0.424 Uiso 1 calc R .
H12B H -0.3886(9) 0.2310(8) -0.2467(16) 0.424 Uiso 1 calc R .
H12C H -0.3461(9) 0.2338(8) -0.1518(16) 0.424 Uiso 1 calc R .
C121 C -0.5071(10) 0.1404(11) -0.3536(8) 0.222(9) Uani 1 d D .
H12D H -0.5582(10) 0.1347(11) -0.3866(8) 0.333 Uiso 1 calc R .
H12E H -0.4824(10) 0.1006(11) -0.3666(8) 0.333 Uiso 1 calc R .
H12F H -0.4866(10) 0.1756(11) -0.3659(8) 0.333 Uiso 1 calc R .
C122 C 0.1059(7) 0.0265(8) 0.2044(9) 0.121(5) Uani 0.70 d PDU 1
H12G H 0.1150(7) -0.0185(8) 0.2097(9) 0.162 Uiso 0.70 calc PR 1
H12H H 0.0884(7) 0.0266(8) 0.1454(9) 0.162 Uiso 0.70 calc PR 1
C123 C 0.0466(9) 0.0557(9) 0.2438(12) 0.145(6) Uani 0.70 d PDU 1
H12I H 0.0022(9) 0.0297(9) 0.2155(12) 0.217 Uiso 0.70 calc PR 1
H12J H 0.0374(9) 0.1001(9) 0.2380(12) 0.217 Uiso 0.70 calc PR 1
H12K H 0.0640(9) 0.0551(9) 0.3021(12) 0.217 Uiso 0.70 calc PR 1
C222 C 0.1774(20) -0.0028(7) 0.2086(21) 0.122(8) Uani 0.30 d PDU 2
H22A H 0.1760(20) -0.0080(7) 0.1516(21) 0.162 Uiso 0.30 calc PR 2
H22B H 0.1373(20) -0.0284(7) 0.2081(21) 0.162 Uiso 0.30 calc PR 2
C223 C 0.2511(21) -0.0244(22) 0.2633(28) 0.152(12) Uani 0.30 d PDU 2
H22C H 0.2579(21) -0.0698(22) 0.2413(28) 0.227 Uiso 0.30 calc PR 2
H22D H 0.2516(21) -0.0184(22) 0.3195(28) 0.227 Uiso 0.30 calc PR 2
H22E H 0.2900(21) 0.0017(22) 0.2633(28) 0.227 Uiso 0.30 calc PR 2
H5O H 0.2454 0.3597 0.1425 0.100 Uiso 1 d . .

loop_
_atom_type_symbol
_atom_type_description
_atom_type_scat_dispersion_real
_atom_type_scat_dispersion_imag
_atom_type_scat_source
C C 0.0033 0.0016 'International Tables Vol C Tables 4.2.6.8 and 6.1.1.4'
H H 0.0000 0.0000 'International Tables Vol C Tables 4.2.6.8 and 6.1.1.4'
N N 0.0061 0.0033 'International Tables Vol C Tables 4.2.6.8 and 6.1.1.4'
O O 0.0106 0.0060 'International Tables Vol C Tables 4.2.6.8 and 6.1.1.4'
Zn Zn 0.2839 1.4301 'International Tables Vol C Tables 4.2.6.8 and 6.1.1.4'
Si Si 0.0817 0.0704 'International Tables Vol C Tables 4.2.6.8 and 6.1.1.4'

loop_
_geom_angle_atom_site_label_1
_geom_angle_atom_site_label_2
_geom_angle_atom_site_label_3
_geom_angle
_geom_angle_site_symmetry_1
_geom_angle_site_symmetry_3
_geom_angle_publ_flag
N3 Zn1 N1 161.7(2) . . ?
N3 Zn1 N2 89.3(2) . . ?
N1 Zn1 N2 88.4(2) . . ?
N3 Zn1 N4 88.6(2) . . ?
N1 Zn1 N4 89.2(2) . . ?
N2 Zn1 N4 165.4(2) . . ?
N3 Zn1 O5 101.0(2) . . ?
N1 Zn1 O5 97.3(2) . . ?
N2 Zn1 O5 95.4(2) . . ?
N4 Zn1 O5 99.2(2) . . ?
C34 Si1 C38 107.5(4) . . ?
C34 Si1 C35 106.7(4) . . ?
C38 Si1 C35 116.7(5) . . ?
C34 Si1 C41 105.7(4) . . ?
C38 Si1 C41 109.4(6) . . ?
C35 Si1 C41 110.2(5) . . ?
C24 O1 C27 117.5(5) . . ?
C32 O2 C29 116.3(7) . . ?
C47 O3 C50 117.6(5) . . ?
C55 O4 C52 115.7(5) . . ?
C56 O5 Zn1 121.2(4) . . ?
C18 N1 C1 106.2(5) . . ?
C18 N1 Zn1 126.7(4) . . ?
C1 N1 Zn1 127.0(4) . . ?
C3 N2 C6 105.9(5) . . ?
C3 N2 Zn1 127.9(4) . . ?
C6 N2 Zn1 125.5(4) . . ?
C8 N3 C11 106.1(5) . . ?
C8 N3 Zn1 126.1(4) . . ?
C11 N3 Zn1 127.1(4) . . ?
C13 N4 C16 107.9(4) . . ?
C13 N4 Zn1 126.1(4) . . ?
C16 N4 Zn1 124.9(4) . . ?
N1 C1 C2 126.3(5) . . ?
N1 C1 C20 109.5(5) . . ?
C2 C1 C20 124.3(5) . . ?
C3 C2 C1 124.5(5) . . ?
C3 C2 C21 118.2(5) . . ?
C1 C2 C21 117.2(5) . . ?
N2 C3 C2 124.9(5) . . ?
N2 C3 C4 110.0(5) . . ?
C2 C3 C4 125.1(6) . . ?
C5 C4 C3 107.5(6) . . ?
C4 C5 C6 106.9(5) . . ?
N2 C6 C7 124.7(5) . . ?
N2 C6 C5 109.7(5) . . ?
C7 C6 C5 125.4(5) . . ?
C8 C7 C6 126.0(5) . . ?
C8 C7 C33 116.9(6) . . ?
C6 C7 C33 117.1(5) . . ?
N3 C8 C7 125.3(5) . . ?
N3 C8 C9 110.0(5) . . ?
C7 C8 C9 124.7(5) . . ?
C10 C9 C8 107.6(5) . . ?
C9 C10 C11 106.7(5) . . ?
N3 C11 C12 125.8(5) . . ?
N3 C11 C10 109.6(5) . . ?
C12 C11 C10 124.6(5) . . ?
C13 C12 C11 124.4(5) . . ?
C13 C12 C44 118.2(5) . . ?
C11 C12 C44 117.4(5) . . ?
N4 C13 C12 126.3(5) . . ?
N4 C13 C14 108.7(5) . . ?
C12 C13 C14 124.9(5) . . ?
C15 C14 C13 107.2(5) . . ?
C14 C15 C16 107.5(5) . . ?
N4 C16 C17 125.9(5) . . ?
N4 C16 C15 108.6(5) . . ?
C17 C16 C15 125.2(5) . . ?
C16 C17 C18 125.0(5) . . ?
C16 C17 C58 118.9(5) . . ?
C18 C17 C58 115.9(5) . . ?
N1 C18 C17 125.3(5) . . ?
N1 C18 C19 110.2(5) . . ?
C17 C18 C19 124.5(5) . . ?
C20 C19 C18 107.2(5) . . ?
C19 C20 C1 106.9(5) . . ?
C26 C21 C22 117.0(6) . . ?
C26 C21 C2 121.1(6) . . ?
C22 C21 C2 121.9(6) . . ?
C23 C22 C21 120.3(7) . . ?
C24 C23 C22 122.0(6) . . ?
C23 C24 O1 117.7(6) . . ?
C23 C24 C25 118.9(6) . . ?
O1 C24 C25 123.4(6) . . ?
C24 C25 C26 119.0(6) . . ?
C21 C26 C25 122.8(7) . . ?
O1 C27 C28 108.8(5) . . ?
C27 C28 C29 117.3(6) . . ?
O2 C29 C30 111.4(7) . . ?
O2 C29 C31 110.1(6) . . ?
C30 C29 C31 113.0(7) . . ?
O2 C29 C28 102.8(5) . . ?
C30 C29 C28 112.1(6) . . ?
C31 C29 C28 106.9(6) . . ?
C34 C33 C7 176.9(7) . . ?
C33 C34 Si1 176.1(7) . . ?
C36 C35 C37 109.9(9) . . ?
C36 C35 Si1 113.6(7) . . ?
C37 C35 Si1 115.5(8) . . ?
C39 C38 C40 113.1(10) . . ?
C39 C38 Si1 114.2(8) . . ?
C40 C38 Si1 112.6(9) . . ?
C43 C41 C42 109.7(10) . . ?
C43 C41 Si1 112.8(9) . . ?
C42 C41 Si1 111.0(8) . . ?
C45 C44 C49 117.7(5) . . ?
C45 C44 C12 121.5(5) . . ?
C49 C44 C12 120.8(5) . . ?
C46 C45 C44 121.9(6) . . ?
C47 C46 C45 119.6(6) . . ?
O3 C47 C46 124.9(6) . . ?
O3 C47 C48 115.7(5) . . ?
C46 C47 C48 119.4(5) . . ?
C47 C48 C49 121.0(6) . . ?
C48 C49 C44 120.5(6) . . ?
O3 C50 C51 108.3(5) . . ?
C50 C51 C52 118.2(5) . . ?
O4 C52 C54 110.5(5) . . ?
O4 C52 C53 109.9(5) . . ?
C54 C52 C53 110.1(6) . . ?
O4 C52 C51 104.9(5) . . ?
C54 C52 C51 108.2(5) . . ?
C53 C52 C51 113.2(5) . . ?
O5 C56 C57 106.9(6) . . ?
C59 C58 C66 118.7(5) . . ?
C59 C58 C17 117.9(5) . . ?
C66 C58 C17 123.4(5) . . ?
C60 C59 C58 120.9(6) . . ?
C64 C60 C59 119.8(6) . . ?
C64 C60 C61 111.3(6) . . ?
C59 C60 C61 128.9(6) . . ?
C60 C61 C62 102.1(6) . . ?
C61 C62 C63 106.3(6) . . ?
C64 C63 C62 102.7(6) . . ?
C65 C64 C60 120.9(6) . . ?
C65 C64 C63 129.2(6) . . ?
C60 C64 C63 109.9(6) . . ?
C64 C65 C66 120.0(6) . . ?
C65 C66 C58 119.6(6) . . ?
C65 C66 C68 117.5(6) . . ?
C58 C66 C68 122.9(5) . . ?
N6 Zn2 N5 89.3(2) . . ?
N6 Zn2 N7 88.4(2) . . ?
N5 Zn2 N7 161.8(2) . . ?
N6 Zn2 N8 164.0(2) . . ?
N5 Zn2 N8 88.7(2) . . ?
N7 Zn2 N8 88.6(2) . . ?
N6 Zn2 O10 96.0(2) . . ?
N5 Zn2 O10 98.1(2) . . ?
N7 Zn2 O10 100.1(2) . . ?
N8 Zn2 O10 100.0(2) . . ?
C107 Si2 C100 108.7(4) . . ?
C107 Si2 C104 116.9(7) . . ?
C100 Si2 C104 105.2(5) . . ?
C107 Si2 C101 107.2(7) . . ?
C100 Si2 C101 106.5(5) . . ?
C104 Si2 C101 111.9(7) . . ?
C90 O6 C93 119.0(7) . . ?
C95 O7 C98 115.2(8) . . ?
C113 O8 C116 117.3(8) . . ?
C121 O9 C118 120.2(14) . . ?
C222 O10 Zn2 121.3(14) . . ?
C122 O10 Zn2 125.7(7) . . ?
C84 N5 C67 106.7(5) . . ?
C84 N5 Zn2 125.8(4) . . ?
C67 N5 Zn2 126.2(4) . . ?
C72 N6 C69 105.9(5) . . ?
C72 N6 Zn2 126.7(4) . . ?
C69 N6 Zn2 125.9(4) . . ?
C74 N7 C77 107.1(6) . . ?
C74 N7 Zn2 126.1(4) . . ?
C77 N7 Zn2 126.8(5) . . ?
C82 N8 C79 106.8(6) . . ?
C82 N8 Zn2 125.3(4) . . ?
C79 N8 Zn2 127.3(5) . . ?
N5 C67 C68 126.8(6) . . ?
N5 C67 C86 109.1(6) . . ?
C68 C67 C86 123.9(6) . . ?
C67 C68 C69 123.8(6) . . ?
C67 C68 C66 118.9(5) . . ?
C69 C68 C66 117.2(5) . . ?
N6 C69 C68 125.8(6) . . ?
N6 C69 C70 109.1(5) . . ?
C68 C69 C70 125.1(6) . . ?
C71 C70 C69 107.6(6) . . ?
C70 C71 C72 106.6(6) . . ?
N6 C72 C73 124.2(6) . . ?
N6 C72 C71 110.8(6) . . ?
C73 C72 C71 125.0(6) . . ?
C74 C73 C72 125.9(6) . . ?
C74 C73 C87 117.5(6) . . ?
C72 C73 C87 116.6(6) . . ?
N7 C74 C73 125.9(6) . . ?
N7 C74 C75 108.8(6) . . ?
C73 C74 C75 125.4(6) . . ?
C76 C75 C74 107.5(6) . . ?
C75 C76 C77 108.0(6) . . ?
C78 C77 N7 125.2(6) . . ?
C78 C77 C76 126.0(6) . . ?
N7 C77 C76 108.7(6) . . ?
C77 C78 C79 126.5(6) . . ?
C77 C78 C99 116.1(6) . . ?
C79 C78 C99 117.3(6) . . ?
N8 C79 C78 124.8(6) . . ?
N8 C79 C80 109.4(6) . . ?
C78 C79 C80 125.8(6) . . ?
C81 C80 C79 107.5(7) . . ?
C80 C81 C82 106.7(7) . . ?
N8 C82 C83 125.7(6) . . ?
N8 C82 C81 109.6(6) . . ?
C83 C82 C81 124.7(6) . . ?
C82 C83 C84 125.5(6) . . ?
C82 C83 C110 117.0(6) . . ?
C84 C83 C110 117.6(6) . . ?
N5 C84 C83 125.2(6) . . ?
N5 C84 C85 109.4(6) . . ?
C83 C84 C85 125.4(6) . . ?
C86 C85 C84 107.6(6) . . ?
C85 C86 C67 107.2(6) . . ?
C92 C87 C88 116.7(7) . . ?
C92 C87 C73 122.1(7) . . ?
C88 C87 C73 121.1(7) . . ?
C87 C88 C89 120.7(8) . . ?
C90 C89 C88 121.7(9) . . ?
C89 C90 C91 118.7(7) . . ?
C89 C90 O6 116.2(8) . . ?
C91 C90 O6 125.0(8) . . ?
C90 C91 C92 120.2(8) . . ?
C87 C92 C91 122.0(8) . . ?
O6 C93 C94 104.7(7) . . ?
C95 C94 C93 109.0(8) . . ?
O7 C95 C97 110.9(8) . . ?
O7 C95 C94 112.4(8) . . ?
C97 C95 C94 109.8(8) . . ?
O7 C95 C96 101.8(9) . . ?
C97 C95 C96 107.5(10) . . ?
C94 C95 C96 114.0(10) . . ?
C100 C99 C78 178.6(8) . . ?
C99 C100 Si2 175.0(8) . . ?
C103 C101 C102 111.7(15) . . ?
C103 C101 Si2 111.6(10) . . ?
C102 C101 Si2 109.9(9) . . ?
C105 C104 C106 118.3(17) . . ?
C105 C104 Si2 111.5(10) . . ?
C106 C104 Si2 112.2(11) . . ?
C108 C107 C109 108.1(12) . . ?
C108 C107 Si2 116.9(10) . . ?
C109 C107 Si2 116.0(9) . . ?
C111 C110 C115 116.2(7) . . ?
C111 C110 C83 120.2(7) . . ?
C115 C110 C83 123.6(6) . . ?
C110 C111 C112 122.2(8) . . ?
C113 C112 C111 120.2(8) . . ?
O8 C113 C114 116.7(7) . . ?
O8 C113 C112 125.2(8) . . ?
C114 C113 C112 118.1(7) . . ?
C113 C114 C115 120.8(8) . . ?
C114 C115 C110 122.5(7) . . ?
O8 C116 C117 106.1(10) . . ?
C118 C117 C116 107.9(16) . . ?
C120 C118 O9 113.0(13) . . ?
C120 C118 C117 114.0(17) . . ?
O9 C118 C117 105.7(13) . . ?
C120 C118 C119 117.1(21) . . ?
O9 C118 C119 100.8(14) . . ?
C117 C118 C119 104.8(16) . . ?
O10 C122 C123 109.4(11) . . ?
O10 C222 C223 104.8(26) . . ?

loop_
_geom_bond_atom_site_label_1
_geom_bond_atom_site_label_2
_geom_bond_distance
_geom_bond_site_symmetry_2
_geom_bond_publ_flag
Zn1 N3 2.039(5) . ?
Zn1 N1 2.050(5) . ?
Zn1 N2 2.068(5) . ?
Zn1 N4 2.071(4) . ?
Zn1 O5 2.131(4) . ?
Si1 C34 1.832(7) . ?
Si1 C38 1.860(11) . ?
Si1 C35 1.863(10) . ?
Si1 C41 1.878(11) . ?
O1 C24 1.368(6) . ?
O1 C27 1.436(6) . ?
O2 C32 1.419(7) . ?
O2 C29 1.432(7) . ?
O3 C47 1.363(6) . ?
O3 C50 1.432(6) . ?
O4 C55 1.437(6) . ?
O4 C52 1.449(6) . ?
O5 C56 1.452(6) . ?
N1 C18 1.370(7) . ?
N1 C1 1.379(7) . ?
N2 C3 1.367(7) . ?
N2 C6 1.367(7) . ?
N3 C8 1.377(7) . ?
N3 C11 1.381(7) . ?
N4 C13 1.363(7) . ?
N4 C16 1.380(7) . ?
C1 C2 1.408(8) . ?
C1 C20 1.436(8) . ?
C2 C3 1.402(8) . ?
C2 C21 1.488(8) . ?
C3 C4 1.439(8) . ?
C4 C5 1.329(9) . ?
C5 C6 1.452(8) . ?
C6 C7 1.407(9) . ?
C7 C8 1.399(8) . ?
C7 C33 1.447(8) . ?
C8 C9 1.439(8) . ?
C9 C10 1.350(8) . ?
C10 C11 1.456(8) . ?
C11 C12 1.400(8) . ?
C12 C13 1.394(8) . ?
C12 C44 1.493(8) . ?
C13 C14 1.456(7) . ?
C14 C15 1.351(8) . ?
C15 C16 1.444(7) . ?
C16 C17 1.391(8) . ?
C17 C18 1.418(8) . ?
C17 C58 1.511(7) . ?
C18 C19 1.424(8) . ?
C19 C20 1.361(8) . ?
C21 C26 1.375(9) . ?
C21 C22 1.391(9) . ?
C22 C23 1.371(9) . ?
C23 C24 1.361(9) . ?
C24 C25 1.379(9) . ?
C25 C26 1.382(9) . ?
C27 C28 1.522(7) . ?
C28 C29 1.525(7) . ?
C29 C30 1.519(8) . ?
C29 C31 1.524(7) . ?
C33 C34 1.198(8) . ?
C35 C36 1.531(9) . ?
C35 C37 1.535(8) . ?
C38 C39 1.537(9) . ?
C38 C40 1.546(8) . ?
C41 C43 1.543(9) . ?
C41 C42 1.557(9) . ?
C44 C45 1.391(8) . ?
C44 C49 1.391(8) . ?
C45 C46 1.387(8) . ?
C46 C47 1.377(9) . ?
C47 C48 1.380(9) . ?
C48 C49 1.386(8) . ?
C50 C51 1.523(7) . ?
C51 C52 1.535(7) . ?
C52 C54 1.532(7) . ?
C52 C53 1.533(7) . ?
C56 C57 1.513(7) . ?
C58 C59 1.387(8) . ?
C58 C66 1.405(8) . ?
C59 C60 1.380(8) . ?
C60 C64 1.379(9) . ?
C60 C61 1.519(8) . ?
C61 C62 1.532(10) . ?
C62 C63 1.533(12) . ?
C63 C64 1.530(8) . ?
C64 C65 1.362(9) . ?
C65 C66 1.403(8) . ?
C66 C68 1.505(8) . ?
Zn2 N6 2.054(5) . ?
Zn2 N5 2.057(5) . ?
Zn2 N7 2.061(5) . ?
Zn2 N8 2.062(6) . ?
Zn2 O10 2.122(5) . ?
Si2 C107 1.837(12) . ?
Si2 C100 1.844(8) . ?
Si2 C104 1.900(15) . ?
Si2 C101 1.906(14) . ?
O6 C90 1.365(7) . ?
O6 C93 1.422(8) . ?
O7 C95 1.425(8) . ?
O7 C98 1.432(8) . ?
O8 C113 1.360(7) . ?
O8 C116 1.454(8) . ?
O9 C121 1.430(9) . ?
O9 C118 1.450(8) . ?
O10 C222 1.450(10) . ?
O10 C122 1.452(9) . ?
N5 C84 1.364(8) . ?
N5 C67 1.373(8) . ?
N6 C72 1.363(8) . ?
N6 C69 1.380(8) . ?
N7 C74 1.375(8) . ?
N7 C77 1.392(8) . ?
N8 C82 1.376(8) . ?
N8 C79 1.377(8) . ?
C67 C68 1.407(9) . ?
C67 C86 1.446(9) . ?
C68 C69 1.415(8) . ?
C69 C70 1.446(9) . ?
C70 C71 1.342(9) . ?
C71 C72 1.436(9) . ?
C72 C73 1.409(9) . ?
C73 C74 1.378(9) . ?
C73 C87 1.494(9) . ?
C74 C75 1.465(9) . ?
C75 C76 1.338(10) . ?
C76 C77 1.449(9) . ?
C77 C78 1.382(9) . ?
C78 C79 1.393(9) . ?
C78 C99 1.448(10) . ?
C79 C80 1.428(10) . ?
C80 C81 1.368(10) . ?
C81 C82 1.438(9) . ?
C82 C83 1.391(9) . ?
C83 C84 1.406(9) . ?
C83 C110 1.490(9) . ?
C84 C85 1.441(9) . ?
C85 C86 1.333(9) . ?
C87 C92 1.361(10) . ?
C87 C88 1.374(10) . ?
C88 C89 1.396(11) . ?
C89 C90 1.341(12) . ?
C90 C91 1.347(12) . ?
C91 C92 1.404(11) . ?
C93 C94 1.552(8) . ?
C94 C95 1.527(8) . ?
C95 C97 1.518(8) . ?
C95 C96 1.537(9) . ?
C99 C100 1.185(10) . ?
C101 C103 1.538(9) . ?
C101 C102 1.542(9) . ?
C104 C105 1.533(9) . ?
C104 C106 1.544(9) . ?
C107 C108 1.505(9) . ?
C107 C109 1.528(8) . ?
C110 C111 1.363(11) . ?
C110 C115 1.372(10) . ?
C111 C112 1.382(12) . ?
C112 C113 1.375(12) . ?
C113 C114 1.360(11) . ?
C114 C115 1.367(10) . ?
C116 C117 1.65(2) . ?
C117 C118 1.52(2) . ?
C118 C120 1.44(2) . ?
C118 C119 1.61(3) . ?
C122 C123 1.569(9) . ?
C222 C223 1.538(10) . ?
